data_4109866
loop_
_publ_author_name
'Andrew B. Jackson'
'Cynthia K. Schauer'
'Peter S. White'
'Joseph L. Templeton'

_publ_section_title
;
 Tungsten(II) Monocarbonyl Bis(acetylacetonate): A Fourteen-Electron
 Docking Site for \h2Four-Electron Donor Ligands
;
_journal_name_full 'Journal of the American Chemical Society'
_journal_page_first 10628
_journal_page_last 10629
_journal_paper_doi 10.1021/ja0728270
_journal_volume 129
_journal_year 2007
_chemical_formula_moiety 'C14 H20 O6 W'
_chemical_formula_sum 'C14 H20 O6 W'
_chemical_formula_weight 468.15
_chemical_name_systematic
;

 ?

;
_space_group_IT_number 19
_symmetry_cell_setting orthorhombic
_symmetry_space_group_name_Hall 'P 2ac 2ab'
_symmetry_space_group_name_H-M 'P 21 21 21'
_atom_sites_solution_hydrogens geom
_atom_sites_solution_primary direct
_atom_sites_solution_secondary difmap
_audit_creation_method SHELXL-97
_cell_angle_alpha 90.00
_cell_angle_beta 90.00
_cell_angle_gamma 90.00
_cell_formula_units_Z 8
_cell_length_a 8.9457(1)
_cell_length_b 13.5475(2)
_cell_length_c 26.6866(4)
_cell_measurement_reflns_used 9912
_cell_measurement_temperature 100(2)
_cell_measurement_theta_max 30.55
_cell_measurement_theta_min 2.40
_cell_volume 3234.20(8)
_computing_cell_refinement 'Bruker APEX2'
_computing_data_collection 'Bruker APEX2'
_computing_data_reduction 'Bruker SAINT'
_computing_molecular_graphics 'Bruker SHELXTL'
_computing_publication_material 'Bruker SHELXTL'
_computing_structure_refinement 'SHELXL-97 (Sheldrick, 1997)'
_computing_structure_solution 'SHELXS-97 (Sheldrick, 1990)'
_diffrn_ambient_temperature 100(2)
_diffrn_measured_fraction_theta_full 1.000
_diffrn_measured_fraction_theta_max 1.000
_diffrn_measurement_device_type 'Bruker-AXS SMART APEX-II CCD area detector'
_diffrn_measurement_method 'omega scans'
_diffrn_radiation_monochromator graphite
_diffrn_radiation_source 'fine-focus sealed tube'
_diffrn_radiation_type MoK\a
_diffrn_radiation_wavelength 0.71073
_diffrn_reflns_av_R_equivalents 0.0470
_diffrn_reflns_av_sigmaI/netI 0.0588
_diffrn_reflns_limit_h_max 12
_diffrn_reflns_limit_h_min -12
_diffrn_reflns_limit_k_max 19
_diffrn_reflns_limit_k_min -14
_diffrn_reflns_limit_l_max 22
_diffrn_reflns_limit_l_min -37
_diffrn_reflns_number 23675
_diffrn_reflns_theta_full 30.00
_diffrn_reflns_theta_max 30.00
_diffrn_reflns_theta_min 1.53
_exptl_absorpt_coefficient_mu 7.166
_exptl_absorpt_correction_T_max 0.5343
_exptl_absorpt_correction_T_min 0.2674
_exptl_absorpt_correction_type multi-scan
_exptl_absorpt_process_details SADABS
_exptl_crystal_colour clear
_exptl_crystal_density_diffrn 1.923
_exptl_crystal_description block
_exptl_crystal_F_000 1808
_exptl_crystal_size_max 0.25
_exptl_crystal_size_mid 0.15
_exptl_crystal_size_min 0.10
_refine_diff_density_max 1.583
_refine_diff_density_min -2.175
_refine_diff_density_rms 0.179
_refine_ls_abs_structure_details 'Flack H D (1983), Acta Cryst. A39, 876-881'
_refine_ls_abs_structure_Flack 0.025(14)
_refine_ls_extinction_method none
_refine_ls_goodness_of_fit_ref 1.107
_refine_ls_hydrogen_treatment mixed
_refine_ls_matrix_type full
_refine_ls_number_parameters 391
_refine_ls_number_reflns 9361
_refine_ls_number_restraints 0
_refine_ls_restrained_S_all 1.107
_refine_ls_R_factor_all 0.0516
_refine_ls_R_factor_gt 0.0437
_refine_ls_shift/su_max 0.001
_refine_ls_shift/su_mean 0.000
_refine_ls_structure_factor_coef Fsqd
_refine_ls_weighting_details 'calc w=1/[\s^2^(Fo^2^)+(0.0000P)^2^+22.3680P] where P=(Fo^2^+2Fc^2^)/3'
_refine_ls_weighting_scheme calc
_refine_ls_wR_factor_gt 0.0898
_refine_ls_wR_factor_ref 0.0929
_reflns_number_gt 8202
_reflns_number_total 9361
_reflns_threshold_expression >2sigma(I)
_cod_data_source_file ja0728270si20070419_040742.cif
_cod_data_source_block c07226
_cod_database_code 4109866

loop_
_symmetry_equiv_pos_as_xyz
'x, y, z'
'-x+1/2, -y, z+1/2'
'-x, y+1/2, -z+1/2'
'x+1/2, -y+1/2, -z'

loop_
_atom_site_label
_atom_site_type_symbol
_atom_site_fract_x
_atom_site_fract_y
_atom_site_fract_z
_atom_site_U_iso_or_equiv
_atom_site_adp_type
_atom_site_occupancy
_atom_site_symmetry_multiplicity
_atom_site_calc_flag
_atom_site_refinement_flags
W1 W 0.81653(3) 0.07337(2) 0.059370(10) 0.01679(6) Uani 1 1 d .
O1 O 0.7982(5) 0.0739(5) -0.01284(18) 0.0216(10) Uani 1 1 d .
C2 C 0.9252(9) 0.0166(6) -0.0092(3) 0.0232(17) Uani 1 1 d .
C3 C 0.9089(10) -0.0913(6) -0.0229(3) 0.0261(18) Uani 1 1 d .
H3A H 0.8058 -0.1125 -0.0167 0.039 Uiso 1 1 calc R
H3B H 0.9772 -0.1308 -0.0023 0.039 Uiso 1 1 calc R
H3C H 0.9332 -0.1005 -0.0584 0.039 Uiso 1 1 calc R
C4 C 1.0686(8) 0.0643(7) -0.0272(3) 0.0267(17) Uani 1 1 d .
H4A H 1.0734 0.0610 -0.0638 0.040 Uiso 1 1 calc R
H4B H 1.1544 0.0292 -0.0129 0.040 Uiso 1 1 calc R
H4C H 1.0709 0.1335 -0.0165 0.040 Uiso 1 1 calc R
C5 C 0.9930(9) -0.0018(7) 0.0746(3) 0.0187(14) Uani 1 1 d .
O6 O 1.0944(6) -0.0535(4) 0.0821(2) 0.0268(14) Uani 1 1 d .
O7 O 0.6873(6) -0.0509(3) 0.07032(19) 0.0192(11) Uani 1 1 d .
C8 C 0.5408(9) -0.0553(6) 0.0720(3) 0.0203(17) Uani 1 1 d .
C9 C 0.4451(10) 0.0237(6) 0.0673(3) 0.0218(17) Uani 1 1 d .
H9 H 0.3417 0.0085 0.0698 0.026 Uiso 1 1 calc R
C10 C 0.4798(9) 0.1244(6) 0.0593(3) 0.0207(16) Uani 1 1 d .
O11 O 0.6107(6) 0.1565(4) 0.0554(2) 0.0227(12) Uani 1 1 d .
C12 C 0.4848(10) -0.1589(6) 0.0796(4) 0.0263(18) Uani 1 1 d .
H12A H 0.5316 -0.2027 0.0549 0.039 Uiso 1 1 calc R
H12B H 0.3761 -0.1603 0.0753 0.039 Uiso 1 1 calc R
H12C H 0.5104 -0.1811 0.1135 0.039 Uiso 1 1 calc R
C13 C 0.3536(9) 0.1958(6) 0.0533(3) 0.0259(18) Uani 1 1 d .
H13A H 0.3815 0.2594 0.0681 0.039 Uiso 1 1 calc R
H13B H 0.2647 0.1700 0.0703 0.039 Uiso 1 1 calc R
H13C H 0.3319 0.2048 0.0176 0.039 Uiso 1 1 calc R
O14 O 0.7857(6) 0.0960(4) 0.1342(2) 0.0236(13) Uani 1 1 d .
C15 C 0.8071(10) 0.1728(6) 0.1621(3) 0.0222(15) Uani 1 1 d .
C16 C 0.8660(10) 0.2611(6) 0.1450(3) 0.0242(17) Uani 1 1 d .
H16 H 0.8734 0.3146 0.1679 0.029 Uiso 1 1 calc R
C17 C 0.9151(9) 0.2757(6) 0.0961(3) 0.0197(15) Uani 1 1 d .
O18 O 0.9121(6) 0.2082(4) 0.0623(2) 0.0204(11) Uani 1 1 d .
C19 C 0.7617(11) 0.1591(7) 0.2158(3) 0.030(2) Uani 1 1 d .
H19A H 0.6602 0.1319 0.2171 0.045 Uiso 1 1 calc R
H19B H 0.7639 0.2229 0.2330 0.045 Uiso 1 1 calc R
H19C H 0.8311 0.1135 0.2322 0.045 Uiso 1 1 calc R
C20 C 0.9762(10) 0.3748(6) 0.0796(3) 0.0239(17) Uani 1 1 d .
H20A H 1.0796 0.3668 0.0682 0.036 Uiso 1 1 calc R
H20B H 0.9735 0.4210 0.1079 0.036 Uiso 1 1 calc R
H20C H 0.9151 0.4008 0.0521 0.036 Uiso 1 1 calc R
W2 W 0.67498(3) 0.57374(2) 0.200254(10) 0.01856(7) Uani 1 1 d .
O21 O 0.5835(6) 0.5737(5) 0.2658(2) 0.0265(12) Uani 1 1 d .
C22 C 0.7171(10) 0.5295(6) 0.2781(3) 0.0250(18) Uani 1 1 d .
C23 C 0.8231(11) 0.5905(6) 0.3097(3) 0.0292(17) Uani 1 1 d .
H23A H 0.8345 0.6562 0.2947 0.044 Uiso 1 1 calc R
H23B H 0.9207 0.5579 0.3111 0.044 Uiso 1 1 calc R
H23C H 0.7827 0.5971 0.3436 0.044 Uiso 1 1 calc R
C24 C 0.7085(10) 0.4214(7) 0.2928(3) 0.0321(19) Uani 1 1 d .
H24A H 0.6826 0.4161 0.3284 0.048 Uiso 1 1 calc R
H24B H 0.8055 0.3899 0.2869 0.048 Uiso 1 1 calc R
H24C H 0.6317 0.3884 0.2727 0.048 Uiso 1 1 calc R
C25 C 0.8727(9) 0.5232(6) 0.2086(3) 0.0252(18) Uani 1 1 d .
O26 O 0.9928(7) 0.4880(5) 0.2124(3) 0.0325(15) Uani 1 1 d .
O27 O 0.5918(6) 0.4396(4) 0.1804(2) 0.0212(11) Uani 1 1 d .
C28 C 0.4528(9) 0.4160(6) 0.1719(3) 0.0216(15) Uani 1 1 d .
C29 C 0.3386(9) 0.4831(6) 0.1627(3) 0.0258(17) Uani 1 1 d .
H29 H 0.2429 0.4562 0.1555 0.031 Uiso 1 1 calc R
C30 C 0.3497(8) 0.5874(7) 0.1631(3) 0.0239(17) Uani 1 1 d .
O31 O 0.4671(7) 0.6336(4) 0.1747(2) 0.0272(13) Uani 1 1 d .
C32 C 0.4249(11) 0.3086(7) 0.1723(4) 0.038(2) Uani 1 1 d .
H32A H 0.4996 0.2755 0.1513 0.057 Uiso 1 1 calc R
H32B H 0.3248 0.2953 0.1590 0.057 Uiso 1 1 calc R
H32C H 0.4319 0.2838 0.2067 0.057 Uiso 1 1 calc R
C33 C 0.2172(9) 0.6473(7) 0.1474(4) 0.029(2) Uani 1 1 d .
H33A H 0.1311 0.6299 0.1683 0.044 Uiso 1 1 calc R
H33B H 0.1939 0.6338 0.1122 0.044 Uiso 1 1 calc R
H33C H 0.2397 0.7177 0.1516 0.044 Uiso 1 1 calc R
O34 O 0.7299(7) 0.5974(4) 0.1262(2) 0.0268(14) Uani 1 1 d .
C35 C 0.8099(10) 0.6674(6) 0.1066(3) 0.0234(16) Uani 1 1 d .
C36 C 0.8420(11) 0.7549(6) 0.1309(3) 0.028(2) Uani 1 1 d .
H36 H 0.9020 0.8014 0.1134 0.034 Uiso 1 1 calc R
C37 C 0.7948(9) 0.7806(6) 0.1781(3) 0.0249(17) Uani 1 1 d .
O38 O 0.7318(7) 0.7192(4) 0.2075(2) 0.0250(13) Uani 1 1 d .
C39 C 0.8540(12) 0.6506(7) 0.0535(4) 0.035(2) Uani 1 1 d .
H39A H 0.8838 0.5815 0.0491 0.053 Uiso 1 1 calc R
H39B H 0.9380 0.6938 0.0450 0.053 Uiso 1 1 calc R
H39C H 0.7691 0.6653 0.0315 0.053 Uiso 1 1 calc R
C40 C 0.8096(13) 0.8820(6) 0.1980(3) 0.037(2) Uani 1 1 d .
H40A H 0.7105 0.9075 0.2069 0.055 Uiso 1 1 calc R
H40B H 0.8547 0.9247 0.1725 0.055 Uiso 1 1 calc R
H40C H 0.8733 0.8811 0.2279 0.055 Uiso 1 1 calc R

loop_
_atom_site_aniso_label
_atom_site_aniso_U_11
_atom_site_aniso_U_22
_atom_site_aniso_U_33
_atom_site_aniso_U_23
_atom_site_aniso_U_13
_atom_site_aniso_U_12
W1 0.01608(12) 0.01455(13) 0.01973(13) 0.00159(12) -0.00021(11) -0.00189(17)
O1 0.022(3) 0.020(2) 0.023(2) 0.002(2) -0.007(2) -0.004(3)
C2 0.029(4) 0.021(4) 0.020(4) -0.001(3) -0.005(3) -0.003(3)
C3 0.032(4) 0.017(4) 0.029(4) -0.003(3) -0.003(3) -0.005(3)
C4 0.025(4) 0.029(5) 0.026(4) 0.001(4) 0.004(3) 0.000(4)
C5 0.014(3) 0.025(4) 0.017(3) 0.003(3) 0.000(3) -0.002(3)
O6 0.023(3) 0.020(3) 0.037(3) 0.005(3) -0.006(3) -0.003(2)
O7 0.016(2) 0.015(3) 0.026(3) -0.0029(18) 0.002(2) -0.003(2)
C8 0.021(3) 0.018(4) 0.022(4) -0.005(3) -0.004(3) 0.000(3)
C9 0.022(4) 0.024(4) 0.020(4) 0.004(3) 0.003(3) -0.003(3)
C10 0.024(4) 0.022(4) 0.016(3) 0.006(3) 0.000(3) 0.002(3)
O11 0.019(3) 0.021(3) 0.028(3) 0.003(2) 0.000(2) 0.002(2)
C12 0.024(4) 0.019(4) 0.036(5) 0.005(4) -0.003(4) -0.003(3)
C13 0.024(4) 0.027(4) 0.026(4) 0.008(3) 0.004(3) 0.005(3)
O14 0.021(3) 0.021(3) 0.028(3) 0.002(2) 0.004(2) -0.002(2)
C15 0.027(4) 0.020(4) 0.020(3) 0.002(3) -0.001(3) 0.006(3)
C16 0.035(5) 0.015(4) 0.023(4) -0.001(3) -0.001(3) -0.003(3)
C17 0.021(4) 0.012(3) 0.026(4) 0.005(3) 0.002(3) 0.001(3)
O18 0.022(3) 0.015(3) 0.025(3) 0.001(2) 0.004(2) -0.009(2)
C19 0.033(5) 0.028(5) 0.028(5) -0.007(4) 0.010(4) -0.002(4)
C20 0.028(4) 0.017(4) 0.027(4) -0.002(3) -0.002(3) -0.008(3)
W2 0.01941(13) 0.01355(13) 0.02273(14) 0.00037(12) -0.00064(12) -0.00031(18)
O21 0.024(3) 0.025(3) 0.030(3) 0.000(3) 0.002(2) 0.008(3)
C22 0.036(5) 0.021(4) 0.018(4) 0.000(3) 0.003(3) -0.001(3)
C23 0.042(4) 0.023(4) 0.023(4) -0.003(3) -0.003(4) -0.004(4)
C24 0.043(5) 0.023(4) 0.030(4) 0.011(4) 0.000(4) -0.007(4)
C25 0.025(4) 0.027(4) 0.024(4) -0.009(3) 0.006(3) -0.003(3)
O26 0.022(3) 0.035(4) 0.040(4) -0.001(3) 0.002(3) 0.006(3)
O27 0.022(2) 0.015(3) 0.026(3) -0.001(2) 0.001(2) 0.000(2)
C28 0.035(4) 0.010(4) 0.021(4) -0.005(3) 0.002(3) -0.001(3)
C29 0.018(4) 0.030(4) 0.029(4) 0.003(3) -0.001(3) 0.002(3)
C30 0.024(4) 0.030(5) 0.017(3) 0.000(3) 0.001(3) -0.001(3)
O31 0.034(3) 0.021(3) 0.027(3) 0.006(2) -0.001(3) 0.001(3)
C32 0.040(6) 0.028(5) 0.046(6) 0.005(4) -0.010(4) -0.025(4)
C33 0.025(4) 0.026(5) 0.038(5) 0.011(4) -0.004(4) 0.004(3)
O34 0.037(3) 0.018(3) 0.026(3) 0.001(2) 0.003(2) -0.011(2)
C35 0.024(4) 0.018(3) 0.029(4) 0.011(3) -0.003(4) 0.001(3)
C36 0.033(5) 0.020(4) 0.032(5) 0.009(3) -0.006(4) -0.003(4)
C37 0.028(4) 0.017(4) 0.030(4) 0.007(3) -0.012(3) -0.005(3)
O38 0.030(3) 0.015(3) 0.030(3) 0.000(2) -0.007(2) -0.003(2)
C39 0.047(6) 0.025(5) 0.033(5) 0.008(4) 0.003(4) -0.007(4)
C40 0.055(6) 0.016(4) 0.038(5) 0.001(3) -0.008(5) -0.006(4)

loop_
_atom_type_symbol
_atom_type_description
_atom_type_scat_dispersion_real
_atom_type_scat_dispersion_imag
_atom_type_scat_source
C C 0.0033 0.0016 'International Tables Vol C Tables 4.2.6.8 and 6.1.1.4'
H H 0.0000 0.0000 'International Tables Vol C Tables 4.2.6.8 and 6.1.1.4'
O O 0.0106 0.0060 'International Tables Vol C Tables 4.2.6.8 and 6.1.1.4'
W W -0.8490 6.8722 'International Tables Vol C Tables 4.2.6.8 and 6.1.1.4'

loop_
_geom_angle_atom_site_label_1
_geom_angle_atom_site_label_2
_geom_angle_atom_site_label_3
_geom_angle
C5 W1 O1 106.4(3)
C5 W1 O18 97.1(3)
O1 W1 O18 94.1(2)
C5 W1 O14 89.1(3)
O1 W1 O14 164.5(2)
O18 W1 O14 83.3(2)
C5 W1 O7 89.9(3)
O1 W1 O7 95.6(2)
O18 W1 O7 166.0(2)
O14 W1 O7 84.7(2)
C5 W1 O11 170.6(3)
O1 W1 O11 82.9(2)
O18 W1 O11 83.8(2)
O14 W1 O11 81.7(2)
O7 W1 O11 87.4(2)
C5 W1 C2 68.2(3)
O1 W1 C2 38.2(3)
O18 W1 C2 99.2(3)
O14 W1 C2 157.3(3)
O7 W1 C2 94.6(3)
O11 W1 C2 121.0(3)
C2 O1 W1 81.9(4)
O1 C2 C3 116.6(7)
O1 C2 C4 115.8(7)
C3 C2 C4 114.7(7)
O1 C2 W1 60.0(4)
C3 C2 W1 119.5(6)
C4 C2 W1 119.1(6)
O6 C5 W1 174.7(8)
C8 O7 W1 127.0(5)
O7 C8 C9 125.6(8)
O7 C8 C12 112.3(7)
C9 C8 C12 122.0(7)
C8 C9 C10 128.8(8)
O11 C10 C9 123.5(8)
O11 C10 C13 118.2(7)
C9 C10 C13 118.3(8)
C10 O11 W1 127.7(5)
C15 O14 W1 131.7(5)
O14 C15 C16 124.1(7)
O14 C15 C19 114.2(7)
C16 C15 C19 121.7(7)
C15 C16 C17 123.6(8)
O18 C17 C16 123.4(7)
O18 C17 C20 115.8(7)
C16 C17 C20 120.8(7)
C17 O18 W1 132.9(5)
C25 W2 O21 106.7(3)
C25 W2 O27 92.8(3)
O21 W2 O27 94.6(3)
C25 W2 O38 96.0(3)
O21 W2 O38 91.1(3)
O27 W2 O38 167.7(2)
C25 W2 O34 87.0(3)
O21 W2 O34 165.8(2)
O27 W2 O34 88.7(2)
O38 W2 O34 83.2(2)
C25 W2 O31 167.9(3)
O21 W2 O31 85.4(2)
O27 W2 O31 86.4(2)
O38 W2 O31 83.2(2)
O34 W2 O31 81.0(2)
C25 W2 C22 68.4(3)
O21 W2 C22 38.3(3)
O27 W2 C22 93.7(3)
O38 W2 C22 97.5(3)
O34 W2 C22 155.4(3)
O31 W2 C22 123.6(3)
C22 O21 W2 81.3(4)
O21 C22 C23 116.1(7)
O21 C22 C24 115.9(7)
C23 C22 C24 114.5(7)
O21 C22 W2 60.4(4)
C23 C22 W2 119.0(6)
C24 C22 W2 120.0(6)
O26 C25 W2 176.7(8)
C28 O27 W2 127.8(5)
O27 C28 C29 124.9(8)
O27 C28 C32 113.7(7)
C29 C28 C32 121.5(8)
C28 C29 C30 126.9(8)
O31 C30 C29 123.7(8)
O31 C30 C33 117.3(8)
C29 C30 C33 118.9(7)
C30 O31 W2 127.9(5)
C35 O34 W2 129.1(5)
O34 C35 C36 123.5(8)
O34 C35 C39 114.7(7)
C36 C35 C39 121.6(8)
C37 C36 C35 125.8(8)
O38 C37 C36 122.4(8)
O38 C37 C40 115.0(8)
C36 C37 C40 122.6(8)
C37 O38 W2 132.8(6)

loop_
_geom_bond_atom_site_label_1
_geom_bond_atom_site_label_2
_geom_bond_distance
W1 C5 1.922(8)
W1 O1 1.934(5)
W1 O18 2.018(5)
W1 O14 2.039(6)
W1 O7 2.063(5)
W1 O11 2.161(6)
W1 C2 2.211(8)
O1 C2 1.380(10)
C2 C3 1.514(11)
C2 C4 1.515(11)
C5 O6 1.164(10)
O7 C8 1.312(9)
C8 C9 1.376(11)
C8 C12 1.503(11)
C9 C10 1.416(11)
C10 O11 1.253(10)
C10 C13 1.495(11)
O14 C15 1.294(9)
C15 C16 1.385(11)
C15 C19 1.500(11)
C16 C17 1.391(11)
C17 O18 1.284(10)
C17 C20 1.515(11)
W2 C25 1.909(9)
W2 O21 1.930(5)
W2 O27 2.034(6)
W2 O38 2.044(6)
W2 O34 2.062(6)
W2 O31 2.140(6)
W2 C22 2.195(8)
O21 C22 1.377(10)
C22 C23 1.514(12)
C22 C24 1.518(12)
C25 O26 1.180(10)
O27 C28 1.304(9)
C28 C29 1.389(11)
C28 C32 1.475(12)
C29 C30 1.417(12)
C30 O31 1.261(10)
C30 C33 1.496(11)
O34 C35 1.298(9)
C35 C36 1.381(11)
C35 C39 1.488(12)
C36 C37 1.372(12)
C37 O38 1.276(10)
C37 C40 1.480(11)

loop_
_geom_torsion_atom_site_label_1
_geom_torsion_atom_site_label_2
_geom_torsion_atom_site_label_3
_geom_torsion_atom_site_label_4
_geom_torsion
C5 W1 O1 C2 1.2(5)
O18 W1 O1 C2 99.8(4)
O14 W1 O1 C2 179.3(8)
O7 W1 O1 C2 -90.3(4)
O11 W1 O1 C2 -177.0(4)
W1 O1 C2 C3 110.3(7)
W1 O1 C2 C4 -110.1(6)
C5 W1 C2 O1 -178.7(5)
O18 W1 C2 O1 -84.8(4)
O14 W1 C2 O1 -179.5(5)
O7 W1 C2 O1 93.2(4)
O11 W1 C2 O1 3.5(5)
C5 W1 C2 C3 75.7(7)
O1 W1 C2 C3 -105.5(8)
O18 W1 C2 C3 169.7(6)
O14 W1 C2 C3 74.9(10)
O7 W1 C2 C3 -12.4(6)
O11 W1 C2 C3 -102.1(6)
C5 W1 C2 C4 -74.0(7)
O1 W1 C2 C4 104.7(8)
O18 W1 C2 C4 19.9(7)
O14 W1 C2 C4 -74.8(10)
O7 W1 C2 C4 -162.1(6)
O11 W1 C2 C4 108.2(6)
O1 W1 C5 O6 -64(8)
O18 W1 C5 O6 -160(8)
O14 W1 C5 O6 117(8)
O7 W1 C5 O6 32(8)
O11 W1 C5 O6 106(8)
C2 W1 C5 O6 -63(8)
C5 W1 O7 C8 171.4(6)
O1 W1 O7 C8 -82.2(6)
O18 W1 O7 C8 51.1(12)
O14 W1 O7 C8 82.3(6)
O11 W1 O7 C8 0.4(6)
C2 W1 O7 C8 -120.5(6)
W1 O7 C8 C9 -0.8(11)
W1 O7 C8 C12 178.8(5)
O7 C8 C9 C10 0.7(14)
C12 C8 C9 C10 -178.9(9)
C8 C9 C10 O11 -0.2(15)
C8 C9 C10 C13 177.5(8)
C9 C10 O11 W1 -0.1(12)
C13 C10 O11 W1 -177.8(5)
C5 W1 O11 C10 -73(2)
O1 W1 O11 C10 95.9(7)
O18 W1 O11 C10 -169.2(7)
O14 W1 O11 C10 -85.1(7)
O7 W1 O11 C10 0.0(7)
C2 W1 O11 C10 93.8(7)
C5 W1 O14 C15 105.0(7)
O1 W1 O14 C15 -73.2(11)
O18 W1 O14 C15 7.8(7)
O7 W1 O14 C15 -165.0(7)
O11 W1 O14 C15 -76.9(7)
C2 W1 O14 C15 105.8(9)
W1 O14 C15 C16 -2.9(13)
W1 O14 C15 C19 176.9(5)
O14 C15 C16 C17 -2.9(14)
C19 C15 C16 C17 177.3(8)
C15 C16 C17 O18 -1.0(13)
C15 C16 C17 C20 179.1(8)
C16 C17 O18 W1 11.0(12)
C20 C17 O18 W1 -169.0(5)
C5 W1 O18 C17 -100.2(7)
O1 W1 O18 C17 152.7(7)
O14 W1 O18 C17 -11.9(7)
O7 W1 O18 C17 19.3(14)
O11 W1 O18 C17 70.3(7)
C2 W1 O18 C17 -169.2(7)
C25 W2 O21 C22 -4.1(5)
O27 W2 O21 C22 90.2(5)
O38 W2 O21 C22 -100.7(5)
O34 W2 O21 C22 -166.8(9)
O31 W2 O21 C22 176.2(5)
W2 O21 C22 C23 110.1(7)
W2 O21 C22 C24 -111.2(7)
C25 W2 C22 O21 175.7(6)
O27 W2 C22 O21 -92.7(4)
O38 W2 C22 O21 82.2(5)
O34 W2 C22 O21 172.3(5)
O31 W2 C22 O21 -4.5(6)
C25 W2 C22 C23 70.5(7)
O21 W2 C22 C23 -105.2(8)
O27 W2 C22 C23 162.1(6)
O38 W2 C22 C23 -23.0(7)
O34 W2 C22 C23 67.1(10)
O31 W2 C22 C23 -109.7(6)
C25 W2 C22 C24 -79.6(7)
O21 W2 C22 C24 104.7(8)
O27 W2 C22 C24 11.9(7)
O38 W2 C22 C24 -173.1(7)
O34 W2 C22 C24 -83.1(9)
O31 W2 C22 C24 100.1(7)
O21 W2 C25 O26 114(14)
O27 W2 C25 O26 18(14)
O38 W2 C25 O26 -153(14)
O34 W2 C25 O26 -70(14)
O31 W2 C25 O26 -68(15)
C22 W2 C25 O26 111(14)
C25 W2 O27 C28 174.9(6)
O21 W2 O27 C28 67.9(6)
O38 W2 O27 C28 -49.6(13)
O34 W2 O27 C28 -98.2(6)
O31 W2 O27 C28 -17.2(6)
C22 W2 O27 C28 106.3(6)
W2 O27 C28 C29 16.8(11)
W2 O27 C28 C32 -163.8(6)
O27 C28 C29 C30 -2.9(13)
C32 C28 C29 C30 177.7(8)
C28 C29 C30 O31 -4.1(13)
C28 C29 C30 C33 174.2(8)
C29 C30 O31 W2 -3.2(11)
C33 C30 O31 W2 178.5(5)
C25 W2 O31 C30 97.5(15)
O21 W2 O31 C30 -84.2(7)
O27 W2 O31 C30 10.8(6)
O38 W2 O31 C30 -175.9(7)
O34 W2 O31 C30 100.0(7)
C22 W2 O31 C30 -81.4(7)
C25 W2 O34 C35 -77.4(7)
O21 W2 O34 C35 86.0(13)
O27 W2 O34 C35 -170.3(7)
O38 W2 O34 C35 19.0(7)
O31 W2 O34 C35 103.1(7)
C22 W2 O34 C35 -74.2(10)
W2 O34 C35 C36 -17.8(12)
W2 O34 C35 C39 167.6(6)
O34 C35 C36 C37 -0.3(15)
C39 C35 C36 C37 173.9(9)
C35 C36 C37 O38 9.9(14)
C35 C36 C37 C40 -168.4(9)
C36 C37 O38 W2 -0.8(12)
C40 C37 O38 W2 177.6(6)
C25 W2 O38 C37 76.2(8)
O21 W2 O38 C37 -177.0(7)
O27 W2 O38 C37 -59.1(14)
O34 W2 O38 C37 -10.1(7)
O31 W2 O38 C37 -91.7(7)
C22 W2 O38 C37 145.1(7)
